data_7222393
loop_
_publ_author_name
'Gallon, D.J.'
'Battle, P.D.'
'Rosseinsky, M.J.'
'Blundell, S.J.'
'Coldea, A.I.'
'Steer, C.'

_publ_section_title
;
 Synthesis and characterization of Sr1.2 Nd0.8 Mn0.6 Rh0.4 O4
;
_journal_name_full 'Journal of Materials Chemistry'
_journal_page_first 1166
_journal_page_last 1172
_journal_volume 13
_journal_year 2003
_chemical_formula_sum 'Mn0.6 Nd0.8 O4 Rh0.4 Sr1.2'
_chemical_name_systematic '(Sr1.2 Nd0.8) (Mn0.6 Rh0.4) O4'
_space_group_IT_number 139
_symmetry_space_group_name_Hall '-I 4 2'
_symmetry_space_group_name_H-M 'I 4/m m m'
_cell_angle_alpha 90
_cell_angle_beta 90
_cell_angle_gamma 90
_cell_formula_units_Z 2
_cell_length_a 3.86107
_cell_length_b 3.86107
_cell_length_c 12.42856
_cell_volume 185.283
_citation_journal_id_ASTM JMACEP
_cod_data_source_file Gallon_JMACEP_2003_384.cif
_cod_data_source_block Mn0.6Nd0.8O4Rh0.4Sr1.2
_cod_original_cell_volume 185.2832
_cod_database_code 7222393

loop_
_symmetry_equiv_pos_as_xyz
x,y,z
-y,x,z
-x,-y,z
y,-x,z
x,-y,-z
y,x,-z
-x,y,-z
-y,-x,-z
-x,-y,-z
y,-x,-z
x,y,-z
-y,x,-z
-x,y,z
-y,-x,z
x,-y,z
y,x,z
x+1/2,y+1/2,z+1/2
-y+1/2,x+1/2,z+1/2
-x+1/2,-y+1/2,z+1/2
y+1/2,-x+1/2,z+1/2
x+1/2,-y+1/2,-z+1/2
y+1/2,x+1/2,-z+1/2
-x+1/2,y+1/2,-z+1/2
-y+1/2,-x+1/2,-z+1/2
-x+1/2,-y+1/2,-z+1/2
y+1/2,-x+1/2,-z+1/2
x+1/2,y+1/2,-z+1/2
-y+1/2,x+1/2,-z+1/2
-x+1/2,y+1/2,z+1/2
-y+1/2,-x+1/2,z+1/2
x+1/2,-y+1/2,z+1/2
y+1/2,x+1/2,z+1/2

loop_
_atom_site_label
_atom_site_type_symbol
_atom_site_fract_x
_atom_site_fract_y
_atom_site_fract_z
_atom_site_occupancy
_atom_site_U_iso_or_equiv
Rh1 Rh+3 0 0 0 0.4 0.0
Nd1 Nd+3 0 0 0.3583 0.4 0.0
Sr1 Sr+2 0 0 0.3583 0.6 0.0
O1 O-2 0 0 0.1661 1 0.0
Mn1 Mn+3 0 0 0 0.6 0.0
O2 O-2 0.5 0 0 1 0.0
